data_7234943
loop_
_publ_author_name
'Liu, Quan'
'Xu, Hong-Juan'
'Yu, Li-Ce'
'Lu, Ming-Jie'
'Shang, Yan-Fang'
'Song, Ying-Lin'
'Zhang, Wen-Hua'
'Lang, Jian-Ping'

_publ_section_title
;
 Isoreticular Tp*--W--Cu--S cluster-based one-dimensional coordination
 polymers with an uncommon [Tp*WS3Cu2] + [Cu] combination and their
 third-order nonlinear optical properties
;
_journal_issue 21
_journal_name_full CrystEngComm
_journal_page_first 3343
_journal_paper_doi 10.1039/C9CE00439D
_journal_volume 21
_journal_year 2019
_chemical_formula_sum 'C19 H24 B Cu3 N9 S3 W'
_chemical_formula_weight 859.93
_space_group_crystal_system orthorhombic
_space_group_IT_number 64
_space_group_name_Hall '-C 2ac 2'
_space_group_name_H-M_alt 'C m c e'
_atom_sites_solution_hydrogens mixed
_audit_creation_method SHELXL-2016/6
_audit_update_record
;
2019-02-19 deposited with the CCDC.	2019-05-06 downloaded from the CCDC.
;
_cell_angle_alpha 90
_cell_angle_beta 90
_cell_angle_gamma 90
_cell_formula_units_Z 8
_cell_length_a 14.223(2)
_cell_length_b 19.574(3)
_cell_length_c 19.197(3)
_cell_measurement_reflns_used 5726
_cell_measurement_temperature 103(2)
_cell_measurement_theta_max 27.48
_cell_measurement_theta_min 2.34
_cell_volume 5344.5(14)
_computing_structure_refinement 'SHELXL-2016/6 (Sheldrick, 2016)'
_diffrn_ambient_temperature 103(2)
_diffrn_measured_fraction_theta_full 0.993
_diffrn_measured_fraction_theta_max 0.989
_diffrn_measurement_device_type 'Bruker ApexII'
_diffrn_measurement_method 'phi and omega scans'
_diffrn_radiation_type MoK\a
_diffrn_radiation_wavelength 0.71073
_diffrn_reflns_av_R_equivalents 0.0421
_diffrn_reflns_av_unetI/netI 0.0376
_diffrn_reflns_Laue_measured_fraction_full 0.993
_diffrn_reflns_Laue_measured_fraction_max 0.989
_diffrn_reflns_limit_h_max 18
_diffrn_reflns_limit_h_min -8
_diffrn_reflns_limit_k_max 25
_diffrn_reflns_limit_k_min -24
_diffrn_reflns_limit_l_max 22
_diffrn_reflns_limit_l_min -24
_diffrn_reflns_number 12665
_diffrn_reflns_point_group_measured_fraction_full 0.993
_diffrn_reflns_point_group_measured_fraction_max 0.989
_diffrn_reflns_theta_full 25.242
_diffrn_reflns_theta_max 27.486
_diffrn_reflns_theta_min 2.064
_diffrn_standards_decay_% 0
_diffrn_standards_interval_count 0
_diffrn_standards_interval_time 0
_diffrn_standards_number 0
_exptl_absorpt_coefficient_mu 6.908
_exptl_absorpt_correction_T_max 0.4911
_exptl_absorpt_correction_T_min 0.3387
_exptl_absorpt_correction_type multi-scan
_exptl_absorpt_process_details 'SADABS, (Sheldrick 2008)'
_exptl_crystal_colour black
_exptl_crystal_density_diffrn 2.137
_exptl_crystal_description prism
_exptl_crystal_F_000 3320
_exptl_crystal_size_max 0.200
_exptl_crystal_size_mid 0.200
_exptl_crystal_size_min 0.120
_refine_diff_density_max 1.574
_refine_diff_density_min -2.926
_refine_diff_density_rms 0.206
_refine_ls_extinction_method none
_refine_ls_goodness_of_fit_ref 1.077
_refine_ls_hydrogen_treatment mixed
_refine_ls_matrix_type full
_refine_ls_number_parameters 183
_refine_ls_number_reflns 3167
_refine_ls_number_restraints 4
_refine_ls_restrained_S_all 1.077
_refine_ls_R_factor_all 0.0523
_refine_ls_R_factor_gt 0.0439
_refine_ls_shift/su_max 0.000
_refine_ls_shift/su_mean 0.000
_refine_ls_structure_factor_coef Fsqd
_refine_ls_weighting_details 'w=1/[\s^2^(Fo^2^)+(0.1000P)^2^+124.0792P] where P=(Fo^2^+2Fc^2^)/3'
_refine_ls_weighting_scheme calc
_refine_ls_wR_factor_gt 0.1551
_refine_ls_wR_factor_ref 0.1614
_reflns_Friedel_coverage 0.000
_reflns_number_gt 2767
_reflns_number_total 3167
_reflns_threshold_expression 'I > 2\s(I)'
_cod_data_source_file c9ce00439d2.cif
_cod_data_source_block CPX2
_cod_original_cell_volume 5344.6(16)
_cod_original_sg_symbol_Hall '-C 2bc 2'
_cod_original_sg_symbol_H-M 'C m c a'
_cod_database_code 7234943
_publcif_datablock.id {39544c4d-e7cd-4718-afa5-b928b6c71c9d}

_shelx_shelxl_version_number 2016/6
_shelx_space_group_comment
;
The symmetry employed for this shelxl refinement is uniquely defined
by the following loop, which should always be used as a source of
symmetry information in preference to the above space-group names.
They are only intended as comments.
;
_shelx_estimated_absorpt_t_min 0.339
_shelx_estimated_absorpt_t_max 0.491

loop_
_space_group_symop_operation_xyz
'x, y, z'
'-x, -y+1/2, z+1/2'
'-x, y+1/2, -z+1/2'
'x, -y, -z'
'x+1/2, y+1/2, z'
'-x+1/2, -y+1, z+1/2'
'-x+1/2, y+1, -z+1/2'
'x+1/2, -y+1/2, -z'
'-x, -y, -z'
'x, y-1/2, -z-1/2'
'x, -y-1/2, z-1/2'
'-x, y, z'
'-x+1/2, -y+1/2, -z'
'x+1/2, y, -z-1/2'
'x+1/2, -y, z-1/2'
'-x+1/2, y+1/2, z'

loop_
_atom_site_label
_atom_site_type_symbol
_atom_site_fract_x
_atom_site_fract_y
_atom_site_fract_z
_atom_site_U_iso_or_equiv
_atom_site_adp_type
_atom_site_occupancy
_atom_site_site_symmetry_order
_atom_site_calc_flag
_atom_site_refinement_flags_posn
_atom_site_refinement_flags_adp
_atom_site_refinement_flags_occupancy
W1 W 0.000000 0.22317(2) 0.19182(2) 0.01360(17) Uani 1 2 d S T P
Cu1 Cu 0.10179(7) 0.30864(5) 0.11780(5) 0.0190(3) Uani 1 1 d . . .
Cu2 Cu 0.25917(11) 0.500000 0.000000 0.0304(4) Uani 1 2 d S T P
S1 S 0.000000 0.23632(14) 0.07093(14) 0.0160(5) Uani 1 2 d S T P
S2 S 0.12122(16) 0.28630(11) 0.22940(11) 0.0210(4) Uani 1 1 d . . .
B1 B 0.000000 0.0555(7) 0.2394(7) 0.023(3) Uani 1 2 d DS T P
H1B H 0.000000 -0.0005(12) 0.2577(9) 0.035 Uiso 1 2 d DS U P
N1 N 0.2061(5) 0.4201(4) 0.0397(4) 0.0274(17) Uani 1 1 d . . .
N2 N 0.4015(7) 0.500000 0.000000 0.023(2) Uani 1 2 d S T P
N3 N 0.0867(6) 0.0699(4) 0.1950(3) 0.0226(16) Uani 1 1 d D . .
N4 N 0.1059(5) 0.1355(3) 0.1724(4) 0.0176(14) Uani 1 1 d . . .
N5 N 0.000000 0.1029(6) 0.3034(5) 0.018(2) Uani 1 2 d DS T P
N6 N 0.000000 0.1723(5) 0.2963(5) 0.0158(19) Uani 1 2 d S T P
C1 C 0.1682(6) 0.3762(4) 0.0687(4) 0.0213(17) Uani 1 1 d . . .
C2 C 0.4513(6) 0.4426(4) -0.0094(5) 0.0236(18) Uani 1 1 d . . .
H2 H 0.418846 0.400730 -0.016309 0.028 Uiso 1 1 calc R U .
C3 C 0.1548(12) -0.0477(6) 0.1942(7) 0.058(4) Uani 1 1 d . . .
H3A H 0.209336 -0.071044 0.174071 0.088 Uiso 1 1 calc R U .
H3B H 0.097014 -0.066279 0.173825 0.088 Uiso 1 1 calc R U .
H3C H 0.154019 -0.054641 0.244711 0.088 Uiso 1 1 calc R U .
C4 C 0.1609(8) 0.0278(5) 0.1786(5) 0.033(2) Uani 1 1 d . . .
C5 C 0.2263(8) 0.0655(6) 0.1460(5) 0.037(3) Uani 1 1 d . . .
H5 H 0.284643 0.049602 0.128236 0.044 Uiso 1 1 calc R U .
C6 C 0.1929(6) 0.1320(5) 0.1431(4) 0.0203(17) Uani 1 1 d . . .
C7 C 0.2434(7) 0.1914(6) 0.1103(5) 0.031(2) Uani 1 1 d . . .
H7A H 0.206298 0.208901 0.071169 0.047 Uiso 1 1 calc R U .
H7B H 0.305041 0.176376 0.093468 0.047 Uiso 1 1 calc R U .
H7C H 0.251758 0.227688 0.144981 0.047 Uiso 1 1 calc R U .
C8 C 0.000000 0.0137(7) 0.3977(8) 0.033(3) Uani 1 2 d S T P
H8A H 0.000000 0.013709 0.448722 0.050 Uiso 0.5 2 calc R U P
H8B H -0.056257 -0.009961 0.380680 0.050 Uiso 0.25 1 calc R U P
H8C H 0.056257 -0.009961 0.380680 0.050 Uiso 0.25 1 calc R U P
H8D H 0.000000 -0.017851 0.357999 0.050 Uiso 0.5 2 calc R U P
H8E H 0.056257 0.005819 0.426042 0.050 Uiso 0.25 1 calc R U P
H8F H -0.056257 0.005819 0.426042 0.050 Uiso 0.25 1 calc R U P
C9 C 0.000000 0.0856(7) 0.3716(6) 0.020(2) Uani 1 2 d S T P
C10 C 0.000000 0.1455(8) 0.4093(6) 0.025(3) Uani 1 2 d S T P
H10 H 0.000000 0.149598 0.458628 0.030 Uiso 1 2 calc R U P
C11 C 0.000000 0.1995(7) 0.3611(6) 0.022(2) Uani 1 2 d S T P
C12 C 0.000000 0.2734(7) 0.3783(7) 0.033(3) Uani 1 2 d S T P
H12A H 0.000000 0.279166 0.428996 0.049 Uiso 0.5 2 calc R U P
H12B H 0.056257 0.294880 0.358601 0.049 Uiso 0.25 1 calc R U P
H12C H -0.056257 0.294880 0.358601 0.049 Uiso 0.25 1 calc R U P
H12D H 0.000000 0.300118 0.335135 0.049 Uiso 0.5 2 calc R U P
H12E H -0.056257 0.284404 0.405531 0.049 Uiso 0.25 1 calc R U P
H12F H 0.056257 0.284404 0.405531 0.049 Uiso 0.25 1 calc R U P

loop_
_atom_site_aniso_label
_atom_site_aniso_U_11
_atom_site_aniso_U_22
_atom_site_aniso_U_33
_atom_site_aniso_U_23
_atom_site_aniso_U_13
_atom_site_aniso_U_12
W1 0.0147(3) 0.0151(3) 0.0111(2) 0.00036(15) 0.000 0.000
Cu1 0.0187(5) 0.0198(5) 0.0186(5) 0.0009(4) 0.0012(4) -0.0032(4)
Cu2 0.0132(7) 0.0279(8) 0.0500(10) 0.0099(8) 0.000 0.000
S1 0.0186(14) 0.0174(13) 0.0119(11) 0.0017(10) 0.000 0.000
S2 0.0220(10) 0.0232(10) 0.0179(9) -0.0020(8) -0.0039(8) -0.0024(8)
B1 0.039(8) 0.016(6) 0.014(6) -0.001(5) 0.000 0.000
N1 0.022(4) 0.028(4) 0.032(4) -0.004(3) -0.001(3) 0.007(3)
N2 0.017(5) 0.021(5) 0.032(5) 0.006(4) 0.000 0.000
N3 0.032(4) 0.019(4) 0.017(3) 0.005(3) 0.004(3) 0.005(3)
N4 0.019(3) 0.017(3) 0.017(3) 0.000(3) -0.002(3) 0.008(3)
N5 0.017(5) 0.025(5) 0.014(5) 0.007(4) 0.000 0.000
N6 0.018(5) 0.020(5) 0.010(4) -0.001(4) 0.000 0.000
C1 0.018(4) 0.023(4) 0.023(4) -0.003(3) 0.004(3) 0.000(3)
C2 0.019(4) 0.016(4) 0.035(5) 0.002(3) 0.001(4) -0.003(3)
C3 0.079(10) 0.035(6) 0.061(8) 0.022(6) 0.042(7) 0.035(7)
C4 0.048(6) 0.030(5) 0.021(4) 0.004(4) 0.010(4) 0.024(5)
C5 0.041(6) 0.044(6) 0.026(5) 0.002(4) 0.000(4) 0.024(5)
C6 0.010(4) 0.035(5) 0.016(4) -0.003(3) -0.001(3) 0.007(3)
C7 0.022(5) 0.045(6) 0.028(5) -0.011(4) 0.010(4) 0.006(4)
C8 0.037(8) 0.027(7) 0.036(7) 0.017(6) 0.000 0.000
C9 0.017(6) 0.031(6) 0.012(5) 0.007(5) 0.000 0.000
C10 0.013(5) 0.048(8) 0.013(5) 0.002(5) 0.000 0.000
C11 0.013(5) 0.030(6) 0.022(6) -0.003(5) 0.000 0.000
C12 0.046(9) 0.036(8) 0.016(6) -0.005(5) 0.000 0.000

loop_
_atom_type_symbol
_atom_type_description
_atom_type_scat_dispersion_real
_atom_type_scat_dispersion_imag
_atom_type_scat_source
C C 0.0033 0.0016 'International Tables Vol C Tables 4.2.6.8 and 6.1.1.4'
H H 0.0000 0.0000 'International Tables Vol C Tables 4.2.6.8 and 6.1.1.4'
B B 0.0013 0.0007 'International Tables Vol C Tables 4.2.6.8 and 6.1.1.4'
N N 0.0061 0.0033 'International Tables Vol C Tables 4.2.6.8 and 6.1.1.4'
S S 0.1246 0.1234 'International Tables Vol C Tables 4.2.6.8 and 6.1.1.4'
Cu Cu 0.3201 1.2651 'International Tables Vol C Tables 4.2.6.8 and 6.1.1.4'
W W -0.8490 6.8722 'International Tables Vol C Tables 4.2.6.8 and 6.1.1.4'

loop_
_geom_angle_atom_site_label_1
_geom_angle_atom_site_label_2
_geom_angle_atom_site_label_3
_geom_angle
_geom_angle_site_symmetry_1
_geom_angle_site_symmetry_3
N6 W1 S2 87.52(17) . 12
N6 W1 S2 87.52(17) . .
S2 W1 S2 100.63(12) 12 .
N6 W1 N4 79.3(3) . 12
S2 W1 N4 87.68(19) 12 12
S2 W1 N4 164.16(19) . 12
N6 W1 N4 79.3(3) . .
S2 W1 N4 164.16(19) 12 .
S2 W1 N4 87.68(19) . .
N4 W1 N4 81.3(4) 12 .
N6 W1 S1 159.9(3) . .
S2 W1 S1 105.03(7) 12 .
S2 W1 S1 105.03(7) . .
N4 W1 S1 85.50(18) 12 .
N4 W1 S1 85.50(18) . .
N6 W1 Cu1 140.08(13) . 12
S2 W1 Cu1 53.09(6) 12 12
S2 W1 Cu1 104.29(6) . 12
N4 W1 Cu1 91.49(18) 12 12
N4 W1 Cu1 138.02(17) . 12
S1 W1 Cu1 52.61(6) . 12
N6 W1 Cu1 140.08(13) . .
S2 W1 Cu1 104.29(6) 12 .
S2 W1 Cu1 53.09(6) . .
N4 W1 Cu1 138.02(17) 12 .
N4 W1 Cu1 91.49(18) . .
S1 W1 Cu1 52.61(6) . .
Cu1 W1 Cu1 66.82(5) 12 .
C1 Cu1 S2 124.3(3) . .
C1 Cu1 S1 125.1(3) . .
S2 Cu1 S1 110.48(10) . .
C1 Cu1 W1 174.7(3) . .
S2 Cu1 W1 54.37(6) . .
S1 Cu1 W1 56.85(7) . .
C1 Cu1 Cu1 120.2(3) . 12
S2 Cu1 Cu1 97.20(6) . 12
S1 Cu1 Cu1 49.20(5) . 12
W1 Cu1 Cu1 56.59(2) . 12
N1 Cu2 N1 133.1(5) . 4_565
N1 Cu2 N2 113.5(2) . .
N1 Cu2 N2 113.5(2) 4_565 .
Cu1 S1 Cu1 81.60(11) . 12
Cu1 S1 W1 70.54(8) . .
Cu1 S1 W1 70.54(8) 12 .
Cu1 S2 W1 72.54(7) . .
N3 B1 N3 107.9(10) 12 .
N3 B1 N5 109.6(7) 12 .
N3 B1 N5 109.6(7) . .
N3 B1 H1B 110.2(8) 12 .
N3 B1 H1B 110.2(8) . .
N5 B1 H1B 109.3(12) . .
C1 N1 Cu2 172.4(7) . .
C2 N2 C2 116.2(11) 4_565 .
C2 N2 Cu2 121.9(5) 4_565 .
C2 N2 Cu2 121.9(5) . .
C4 N3 N4 109.4(8) . .
C4 N3 B1 129.7(9) . .
N4 N3 B1 120.4(8) . .
C6 N4 N3 105.2(7) . .
C6 N4 W1 134.1(6) . .
N3 N4 W1 120.6(5) . .
C9 N5 N6 110.2(10) . .
C9 N5 B1 128.5(11) . .
N6 N5 B1 121.3(9) . .
C11 N6 N5 107.4(10) . .
C11 N6 W1 130.5(9) . .
N5 N6 W1 122.1(7) . .
N1 C1 Cu1 176.7(8) . .
N2 C2 C2 121.9(5) . 12_655
N2 C2 H2 119.1 . .
C2 C2 H2 119.1 12_655 .
C4 C3 H3A 109.5 . .
C4 C3 H3B 109.5 . .
H3A C3 H3B 109.5 . .
C4 C3 H3C 109.5 . .
H3A C3 H3C 109.5 . .
H3B C3 H3C 109.5 . .
C5 C4 N3 108.0(9) . .
C5 C4 C3 132.1(10) . .
N3 C4 C3 119.8(10) . .
C4 C5 C6 107.3(9) . .
C4 C5 H5 126.3 . .
C6 C5 H5 126.3 . .
N4 C6 C5 110.0(8) . .
N4 C6 C7 124.6(8) . .
C5 C6 C7 125.3(8) . .
C6 C7 H7A 109.5 . .
C6 C7 H7B 109.5 . .
H7A C7 H7B 109.5 . .
C6 C7 H7C 109.5 . .
H7A C7 H7C 109.5 . .
H7B C7 H7C 109.5 . .
C9 C8 H8A 109.5 . .
C9 C8 H8B 109.5 . .
H8A C8 H8B 109.5 . .
C9 C8 H8C 109.5 . .
H8A C8 H8C 109.5 . .
H8B C8 H8C 109.5 . .
C9 C8 H8D 109.5 . .
H8A C8 H8D 141.1 . .
H8B C8 H8D 56.3 . .
H8C C8 H8D 56.3 . .
C9 C8 H8E 109.5 . .
H8A C8 H8E 56.3 . .
H8B C8 H8E 141.1 . .
H8C C8 H8E 56.3 . .
H8D C8 H8E 109.5 . .
C9 C8 H8F 109.5 . .
H8A C8 H8F 56.3 . .
H8B C8 H8F 56.3 . .
H8C C8 H8F 141.1 . .
H8D C8 H8F 109.5 . .
H8E C8 H8F 109.5 . .
N5 C9 C10 107.2(11) . .
N5 C9 C8 124.0(12) . .
C10 C9 C8 128.8(11) . .
C9 C10 C11 107.1(10) . .
C9 C10 H10 126.4 . .
C11 C10 H10 126.4 . .
N6 C11 C10 108.1(11) . .
N6 C11 C12 125.9(12) . .
C10 C11 C12 126.0(12) . .
C11 C12 H12A 109.5 . .
C11 C12 H12B 109.5 . .
H12A C12 H12B 109.5 . .
C11 C12 H12C 109.5 . .
H12A C12 H12C 109.5 . .
H12B C12 H12C 109.5 . .
C11 C12 H12D 109.5 . .
H12A C12 H12D 141.1 . .
H12B C12 H12D 56.3 . .
H12C C12 H12D 56.3 . .
C11 C12 H12E 109.5 . .
H12A C12 H12E 56.3 . .
H12B C12 H12E 141.1 . .
H12C C12 H12E 56.3 . .
H12D C12 H12E 109.5 . .
C11 C12 H12F 109.5 . .
H12A C12 H12F 56.3 . .
H12B C12 H12F 56.3 . .
H12C C12 H12F 141.1 . .
H12D C12 H12F 109.5 . .
H12E C12 H12F 109.5 . .

loop_
_geom_bond_atom_site_label_1
_geom_bond_atom_site_label_2
_geom_bond_distance
_geom_bond_site_symmetry_2
W1 N6 2.239(9) .
W1 S2 2.241(2) 12
W1 S2 2.241(2) .
W1 N4 2.314(7) 12
W1 N4 2.314(7) .
W1 S1 2.335(3) .
W1 Cu1 2.6294(11) 12
W1 Cu1 2.6294(11) .
Cu1 C1 1.879(9) .
Cu1 S2 2.204(2) .
Cu1 S1 2.216(2) .
Cu1 Cu1 2.896(2) 12
Cu2 N1 1.896(8) .
Cu2 N1 1.896(8) 4_565
Cu2 N2 2.025(11) .
B1 N3 1.525(11) 12
B1 N3 1.525(11) .
B1 N5 1.539(17) .
B1 H1B 1.15(2) .
N1 C1 1.158(12) .
N2 C2 1.340(10) 4_565
N2 C2 1.340(10) .
N3 C4 1.376(12) .
N3 N4 1.384(10) .
N4 C6 1.360(10) .
N5 C9 1.353(14) .
N5 N6 1.366(15) .
N6 C11 1.354(15) .
C2 C2 1.386(17) 12_655
C2 H2 0.9500 .
C3 C4 1.509(15) .
C3 H3A 0.9800 .
C3 H3B 0.9800 .
C3 H3C 0.9800 .
C4 C5 1.342(17) .
C5 C6 1.388(13) .
C5 H5 0.9500 .
C6 C7 1.505(14) .
C7 H7A 0.9800 .
C7 H7B 0.9800 .
C7 H7C 0.9800 .
C8 C9 1.494(18) .
C8 H8A 0.9800 .
C8 H8B 0.9800 .
C8 H8C 0.9800 .
C8 H8D 0.9800 .
C8 H8E 0.9800 .
C8 H8F 0.9800 .
C9 C10 1.378(19) .
C10 C11 1.403(18) .
C10 H10 0.9500 .
C11 C12 1.484(19) .
C12 H12A 0.9800 .
C12 H12B 0.9800 .
C12 H12C 0.9800 .
C12 H12D 0.9800 .
C12 H12E 0.9800 .
C12 H12F 0.9800 .
